data_2234818
loop_
_publ_author_name
'Akkurt, Mehmet'
'Cihan-\"Ust\"unda\(g, G\"ok\,ce'
'\,Capan, G\"ultaze'
'Da\(gdemir, Y\?ilmaz'
'Tahir, Muhammad Nawaz'

_publ_section_title
;
 4'-<i>tert</i>-Butyl-5-chloro-3<i>H</i>-spiro[1,3-benzothiazole-2,1'-cyclohexane]
;
_journal_coeditor_code SU2411
_journal_issue 5
_journal_name_full 'Acta Crystallographica Section E'
_journal_page_first o1542
_journal_paper_doi 10.1107/S1600536812017539
_journal_volume 68
_journal_year 2012
_chemical_formula_iupac 'C16 H22 Cl N S'
_chemical_formula_moiety 'C16 H22 Cl N S'
_chemical_formula_sum 'C16 H22 Cl N S'
_chemical_formula_weight 295.87
_chemical_name_systematic
;
4'-<i>tert</i>-Butyl-5-chloro-3<i>H</i>-spiro[1,3-benzothiazole-2,1'-
cyclohexane]
;
_space_group_IT_number 14
_symmetry_cell_setting monoclinic
_symmetry_space_group_name_Hall '-P 2ybc'
_symmetry_space_group_name_H-M 'P 1 21/c 1'
_atom_sites_solution_hydrogens geom
_atom_sites_solution_primary direct
_atom_sites_solution_secondary difmap
_cell_angle_alpha 90
_cell_angle_beta 109.580(3)
_cell_angle_gamma 90
_cell_formula_units_Z 4
_cell_length_a 15.2810(18)
_cell_length_b 8.9830(8)
_cell_length_c 11.8750(13)
_cell_measurement_reflns_used 776
_cell_measurement_temperature 296(2)
_cell_measurement_theta_max 19.5
_cell_measurement_theta_min 3.25
_cell_volume 1535.8(3)
_computing_cell_refinement 'SAINT (Bruker, 2009)'
_computing_data_collection 'APEX2 (Bruker, 2009)'
_computing_data_reduction 'SAINT (Bruker, 2009)'
_computing_molecular_graphics 'ORTEP-3 for Windows (Farrugia, 1997) and PLATON (Spek, 2009)'
_computing_publication_material 'WinGX (Farrugia, 1999) and PLATON (Spek, 2009)'
_computing_structure_refinement 'SHELXL97 (Sheldrick, 2008)'
_computing_structure_solution 'SHELXS97 (Sheldrick, 2008)'
_diffrn_ambient_temperature 296(2)
_diffrn_measured_fraction_theta_full 0.988
_diffrn_measured_fraction_theta_max 0.988
_diffrn_measurement_device_type 'Bruker Kappa APEXII CCD'
_diffrn_measurement_method \w
_diffrn_radiation_monochromator graphite
_diffrn_radiation_source 'fine-focus sealed tube'
_diffrn_radiation_type MoK\a
_diffrn_radiation_wavelength 0.71073
_diffrn_reflns_av_R_equivalents 0.0429
_diffrn_reflns_av_sigmaI/netI 0.0542
_diffrn_reflns_limit_h_max 20
_diffrn_reflns_limit_h_min -20
_diffrn_reflns_limit_k_max 10
_diffrn_reflns_limit_k_min -11
_diffrn_reflns_limit_l_max 15
_diffrn_reflns_limit_l_min -15
_diffrn_reflns_number 14074
_diffrn_reflns_reduction_process
;
;
_diffrn_reflns_theta_full 28.54
_diffrn_reflns_theta_max 28.54
_diffrn_reflns_theta_min 2.67
_exptl_absorpt_coefficient_mu 0.372
_exptl_absorpt_correction_T_max 0.935
_exptl_absorpt_correction_T_min 0.915
_exptl_absorpt_correction_type multi-scan
_exptl_absorpt_process_details '(SADABS; Bruker, 2005)'
_exptl_crystal_colour colourless
_exptl_crystal_density_diffrn 1.280
_exptl_crystal_density_method 'Not Measured'
_exptl_crystal_description prism
_exptl_crystal_F_000 632
_exptl_crystal_size_max 0.27
_exptl_crystal_size_mid 0.20
_exptl_crystal_size_min 0.18
_refine_diff_density_max 0.253
_refine_diff_density_min -0.242
_refine_ls_extinction_method none
_refine_ls_goodness_of_fit_ref 1.021
_refine_ls_hydrogen_treatment mixed
_refine_ls_matrix_type full
_refine_ls_number_parameters 179
_refine_ls_number_reflns 3849
_refine_ls_number_restraints 1
_refine_ls_restrained_S_all 1.022
_refine_ls_R_factor_all 0.1000
_refine_ls_R_factor_gt 0.0515
_refine_ls_shift/su_max 0.000
_refine_ls_shift/su_mean 0.000
_refine_ls_structure_factor_coef Fsqd
_refine_ls_weighting_details 'calc w=1/[\s^2^(Fo^2^)+(0.0473P)^2^+0.2285P] where P=(Fo^2^+2Fc^2^)/3'
_refine_ls_weighting_scheme calc
_refine_ls_wR_factor_gt 0.1065
_refine_ls_wR_factor_ref 0.1275
_reflns_number_gt 2330
_reflns_number_total 3849
_reflns_threshold_expression I>2\s(I)
_cod_data_source_file su2411.cif
_cod_data_source_block I
_cod_original_sg_symbol_H-M 'P 21/c'
_cod_database_code 2234818
_cod_database_fobs_code 2234818

loop_
_symmetry_equiv_pos_site_id
_symmetry_equiv_pos_as_xyz
1 x,y,z
2 -x,1/2+y,1/2-z
3 -x,-y,-z
4 x,1/2-y,1/2+z

loop_
_atom_site_aniso_label
_atom_site_aniso_U_11
_atom_site_aniso_U_22
_atom_site_aniso_U_33
_atom_site_aniso_U_12
_atom_site_aniso_U_13
_atom_site_aniso_U_23
Cl1 0.0543(4) 0.0816(5) 0.1046(6) 0.0027(3) 0.0428(4) -0.0018(4)
S1 0.0456(3) 0.0510(4) 0.0568(4) -0.0017(3) 0.0203(3) -0.0182(3)
N1 0.0467(12) 0.0636(14) 0.0770(15) -0.0030(10) 0.0191(11) -0.0390(12)
C1 0.0441(12) 0.0319(11) 0.0363(11) 0.0025(9) 0.0158(9) 0.0017(8)
C2 0.0533(14) 0.0404(12) 0.0483(13) -0.0035(10) 0.0168(11) -0.0086(10)
C3 0.0460(14) 0.0488(14) 0.0571(15) -0.0096(11) 0.0139(12) -0.0054(11)
C4 0.0438(13) 0.0414(12) 0.0586(15) 0.0046(10) 0.0214(11) 0.0072(10)
C5 0.0531(14) 0.0361(11) 0.0492(13) 0.0061(10) 0.0229(11) -0.0011(9)
C6 0.0455(13) 0.0295(10) 0.0412(12) 0.0022(9) 0.0133(10) -0.0016(9)
C7 0.0402(13) 0.0395(12) 0.0517(13) -0.0018(9) 0.0139(11) -0.0117(10)
C8 0.0483(14) 0.0382(12) 0.0580(15) 0.0040(10) 0.0030(11) 0.0069(10)
C9 0.0518(14) 0.0434(12) 0.0515(14) -0.0031(10) 0.0131(11) 0.0118(10)
C10 0.0424(12) 0.0352(11) 0.0411(12) -0.0016(9) 0.0091(10) -0.0016(9)
C11 0.0465(13) 0.0404(12) 0.0400(12) 0.0039(10) 0.0087(10) 0.0094(9)
C12 0.0554(15) 0.0414(12) 0.0440(13) -0.0032(10) 0.0176(11) -0.0010(9)
C13 0.0451(14) 0.0488(13) 0.0572(15) 0.0010(10) 0.0151(11) -0.0043(11)
C14 0.070(2) 0.0732(19) 0.126(3) -0.0153(15) 0.0536(19) 0.0001(18)
C15 0.0468(16) 0.105(2) 0.077(2) 0.0111(15) 0.0061(15) -0.0186(16)
C16 0.0638(17) 0.0669(16) 0.0687(17) 0.0053(13) 0.0278(14) -0.0127(13)

loop_
_atom_site_type_symbol
_atom_site_label
_atom_site_fract_x
_atom_site_fract_y
_atom_site_fract_z
_atom_site_U_iso_or_equiv
_atom_site_thermal_displace_type
_atom_site_calc_flag
_atom_site_refinement_flags
_atom_site_occupancy
Cl Cl1 -0.35486(5) 0.80459(8) 0.13722(7) 0.0761(3) Uani d . 1.000
S S1 0.02827(4) 0.69814(6) 0.07426(5) 0.0503(2) Uani d . 1.000
N N1 -0.00626(14) 0.8895(2) 0.2213(2) 0.0628(8) Uani d D 1.000
C C1 -0.08493(14) 0.7159(2) 0.07911(17) 0.0369(7) Uani d . 1.000
C C2 -0.16334(16) 0.6409(2) 0.0125(2) 0.0474(8) Uani d . 1.000
C C3 -0.24750(16) 0.6684(2) 0.0286(2) 0.0515(8) Uani d . 1.000
C C4 -0.25028(16) 0.7710(2) 0.1132(2) 0.0469(8) Uani d . 1.000
C C5 -0.17272(16) 0.8482(2) 0.1807(2) 0.0447(7) Uani d . 1.000
C C6 -0.08920(15) 0.8210(2) 0.16337(18) 0.0390(7) Uani d . 1.000
C C7 0.07535(15) 0.8422(2) 0.1936(2) 0.0442(7) Uani d . 1.000
C C8 0.11774(16) 0.9705(2) 0.1463(2) 0.0519(8) Uani d . 1.000
C C9 0.20566(15) 0.9285(2) 0.1218(2) 0.0500(8) Uani d . 1.000
C C10 0.27931(14) 0.8647(2) 0.23261(18) 0.0408(7) Uani d . 1.000
C C11 0.23620(15) 0.7316(2) 0.27578(19) 0.0438(7) Uani d . 1.000
C C12 0.14820(15) 0.7730(2) 0.30136(19) 0.0467(8) Uani d . 1.000
C C13 0.37389(16) 0.8291(2) 0.2176(2) 0.0509(8) Uani d . 1.000
C C14 0.4048(2) 0.9596(3) 0.1572(3) 0.0845(14) Uani d . 1.000
C C15 0.44715(18) 0.8047(3) 0.3408(2) 0.0800(11) Uani d . 1.000
C C16 0.36933(18) 0.6896(3) 0.1415(2) 0.0651(10) Uani d . 1.000
H H1N -0.0005(17) 0.955(2) 0.2742(16) 0.070(8) Uiso d D 1.000
H H2 -0.16000 0.57120 -0.04380 0.0570 Uiso c R 1.000
H H3 -0.30100 0.61850 -0.01690 0.0620 Uiso c R 1.000
H H5 -0.17650 0.91750 0.23700 0.0540 Uiso c R 1.000
H H8A 0.07240 1.00700 0.07300 0.0620 Uiso c R 1.000
H H8B 0.13160 1.05100 0.20410 0.0620 Uiso c R 1.000
H H9A 0.23040 1.01600 0.09520 0.0600 Uiso c R 1.000
H H9B 0.19090 0.85550 0.05810 0.0600 Uiso c R 1.000
H H10 0.29130 0.94100 0.29500 0.0490 Uiso c R 1.000
H H11A 0.22180 0.65430 0.21530 0.0520 Uiso c R 1.000
H H11B 0.28120 0.69160 0.34790 0.0520 Uiso c R 1.000
H H12A 0.12260 0.68450 0.32520 0.0560 Uiso c R 1.000
H H12B 0.16360 0.84290 0.36740 0.0560 Uiso c R 1.000
H H14A 0.46750 0.94360 0.15950 0.1270 Uiso c R 1.000
H H14B 0.40160 1.05020 0.19850 0.1270 Uiso c R 1.000
H H14C 0.36470 0.96690 0.07550 0.1270 Uiso c R 1.000
H H15A 0.50660 0.78790 0.33200 0.1200 Uiso c R 1.000
H H15B 0.43040 0.71970 0.37820 0.1200 Uiso c R 1.000
H H15C 0.45040 0.89120 0.38960 0.1200 Uiso c R 1.000
H H16A 0.31930 0.69930 0.06700 0.0980 Uiso c R 1.000
H H16B 0.35900 0.60370 0.18350 0.0980 Uiso c R 1.000
H H16C 0.42680 0.67840 0.12620 0.0980 Uiso c R 1.000

loop_
_atom_type_symbol
_atom_type_description
_atom_type_scat_dispersion_real
_atom_type_scat_dispersion_imag
_atom_type_scat_source
C C 0.0033 0.0016 ' International Tables Vol C Tables 4.2.6.8 and 6.1.1.4'
H H 0.0000 0.0000 ' International Tables Vol C Tables 4.2.6.8 and 6.1.1.4'
Cl Cl 0.1484 0.1585 ' International Tables Vol C Tables 4.2.6.8 and 6.1.1.4'
N N 0.0061 0.0033 ' International Tables Vol C Tables 4.2.6.8 and 6.1.1.4'
S S 0.1246 0.1234 ' International Tables Vol C Tables 4.2.6.8 and 6.1.1.4'

loop_
_geom_angle_atom_site_label_1
_geom_angle_atom_site_label_2
_geom_angle_atom_site_label_3
_geom_angle
_geom_angle_publ_flag
C1 S1 C7 92.59(10) no
C6 N1 C7 118.31(19) no
C6 N1 H1N 122.4(18) no
C7 N1 H1N 119.2(18) no
C2 C1 C6 120.3(2) no
S1 C1 C6 111.63(16) no
S1 C1 C2 128.03(16) no
C1 C2 C3 120.35(19) no
C2 C3 C4 118.6(2) no
Cl1 C4 C3 119.39(19) no
Cl1 C4 C5 118.43(17) no
C3 C4 C5 122.2(2) no
C4 C5 C6 118.9(2) no
C1 C6 C5 119.7(2) no
N1 C6 C1 114.0(2) no
N1 C6 C5 126.29(19) no
S1 C7 N1 103.38(15) no
N1 C7 C8 111.46(17) no
S1 C7 C8 110.32(15) no
S1 C7 C12 109.96(13) no
C8 C7 C12 109.82(19) no
N1 C7 C12 111.75(19) no
C7 C8 C9 113.43(16) no
C8 C9 C10 111.89(18) no
C9 C10 C11 107.78(18) no
C9 C10 C13 115.16(18) no
C11 C10 C13 113.56(16) no
C10 C11 C12 112.56(16) no
C7 C12 C11 112.28(18) no
C10 C13 C15 109.36(19) no
C10 C13 C16 112.15(19) no
C14 C13 C16 108.1(2) no
C15 C13 C16 108.70(18) no
C14 C13 C15 108.4(2) no
C10 C13 C14 110.04(18) no
C1 C2 H2 120.00 no
C3 C2 H2 120.00 no
C2 C3 H3 121.00 no
C4 C3 H3 121.00 no
C4 C5 H5 121.00 no
C6 C5 H5 121.00 no
C7 C8 H8A 109.00 no
C7 C8 H8B 109.00 no
C9 C8 H8A 109.00 no
C9 C8 H8B 109.00 no
H8A C8 H8B 108.00 no
C8 C9 H9A 109.00 no
C8 C9 H9B 109.00 no
C10 C9 H9A 109.00 no
C10 C9 H9B 109.00 no
H9A C9 H9B 108.00 no
C9 C10 H10 107.00 no
C11 C10 H10 107.00 no
C13 C10 H10 107.00 no
C10 C11 H11A 109.00 no
C10 C11 H11B 109.00 no
C12 C11 H11A 109.00 no
C12 C11 H11B 109.00 no
H11A C11 H11B 108.00 no
C7 C12 H12A 109.00 no
C7 C12 H12B 109.00 no
C11 C12 H12A 109.00 no
C11 C12 H12B 109.00 no
H12A C12 H12B 108.00 no
C13 C14 H14A 110.00 no
C13 C14 H14B 109.00 no
C13 C14 H14C 109.00 no
H14A C14 H14B 109.00 no
H14A C14 H14C 109.00 no
H14B C14 H14C 109.00 no
C13 C15 H15A 110.00 no
C13 C15 H15B 109.00 no
C13 C15 H15C 110.00 no
H15A C15 H15B 110.00 no
H15A C15 H15C 109.00 no
H15B C15 H15C 109.00 no
C13 C16 H16A 110.00 no
C13 C16 H16B 109.00 no
C13 C16 H16C 109.00 no
H16A C16 H16B 109.00 no
H16A C16 H16C 109.00 no
H16B C16 H16C 110.00 no

loop_
_geom_bond_atom_site_label_1
_geom_bond_atom_site_label_2
_geom_bond_distance
_geom_bond_publ_flag
Cl1 C4 1.741(3) no
S1 C1 1.757(2) no
S1 C7 1.875(2) no
N1 C6 1.369(3) no
N1 C7 1.456(3) no
N1 H1N 0.844(18) no
C1 C2 1.371(3) no
C1 C6 1.393(3) no
C2 C3 1.384(4) no
C3 C4 1.375(3) no
C4 C5 1.375(3) no
C5 C6 1.381(3) no
C7 C12 1.519(3) no
C7 C8 1.519(3) no
C8 C9 1.515(3) no
C9 C10 1.528(3) no
C10 C13 1.548(3) no
C10 C11 1.534(3) no
C11 C12 1.521(3) no
C13 C15 1.531(3) no
C13 C16 1.533(3) no
C13 C14 1.529(4) no
C2 H2 0.9300 no
C3 H3 0.9300 no
C5 H5 0.9300 no
C8 H8A 0.9700 no
C8 H8B 0.9700 no
C9 H9A 0.9700 no
C9 H9B 0.9700 no
C10 H10 0.9800 no
C11 H11A 0.9700 no
C11 H11B 0.9700 no
C12 H12A 0.9700 no
C12 H12B 0.9700 no
C14 H14A 0.9600 no
C14 H14B 0.9600 no
C14 H14C 0.9600 no
C15 H15A 0.9600 no
C15 H15B 0.9600 no
C15 H15C 0.9600 no
C16 H16A 0.9600 no
C16 H16B 0.9600 no
C16 H16C 0.9600 no

loop_
_geom_hbond_atom_site_label_D
_geom_hbond_atom_site_label_H
_geom_hbond_atom_site_label_A
_geom_hbond_site_symmetry_A
_geom_hbond_distance_DH
_geom_hbond_distance_HA
_geom_hbond_distance_DA
_geom_hbond_angle_DHA
_geom_hbond_publ_flag
C8 H8B Cg1 2_555 0.97 2.84 3.796(2) 169 yes

loop_
_geom_torsion_atom_site_label_1
_geom_torsion_atom_site_label_2
_geom_torsion_atom_site_label_3
_geom_torsion_atom_site_label_4
_geom_torsion
_geom_torsion_publ_flag
C7 S1 C1 C2 180.00(19) no
C7 S1 C1 C6 -0.14(15) no
C1 S1 C7 N1 -1.11(14) no
C1 S1 C7 C8 -120.40(16) no
C1 S1 C7 C12 118.33(16) no
C6 N1 C7 S1 2.3(2) no
C6 N1 C7 C8 120.8(2) no
C6 N1 C7 C12 -115.9(2) no
C7 N1 C6 C1 -2.6(3) no
C7 N1 C6 C5 178.01(19) no
S1 C1 C2 C3 179.60(16) no
C6 C1 C2 C3 -0.3(3) no
S1 C1 C6 N1 1.5(2) no
S1 C1 C6 C5 -179.09(15) no
C2 C1 C6 N1 -178.61(18) no
C2 C1 C6 C5 0.8(3) no
C1 C2 C3 C4 -0.6(3) no
C2 C3 C4 C5 0.9(3) no
C2 C3 C4 Cl1 -178.66(16) no
Cl1 C4 C5 C6 179.20(15) no
C3 C4 C5 C6 -0.4(3) no
C4 C5 C6 N1 178.9(2) no
C4 C5 C6 C1 -0.5(3) no
S1 C7 C8 C9 -68.5(2) no
N1 C7 C8 C9 177.21(19) no
C12 C7 C8 C9 52.8(2) no
S1 C7 C12 C11 69.25(19) no
N1 C7 C12 C11 -176.55(16) no
C8 C7 C12 C11 -52.3(2) no
C7 C8 C9 C10 -56.6(2) no
C8 C9 C10 C11 56.2(2) no
C8 C9 C10 C13 -175.93(15) no
C9 C10 C11 C12 -56.7(2) no
C13 C10 C11 C12 174.45(17) no
C9 C10 C13 C14 46.7(2) no
C9 C10 C13 C15 165.71(17) no
C9 C10 C13 C16 -73.6(2) no
C11 C10 C13 C14 171.7(2) no
C11 C10 C13 C15 -69.4(2) no
C11 C10 C13 C16 51.3(2) no
C10 C11 C12 C7 56.6(2) no
